data_7128612
loop_
_publ_author_name
'van Wyk, Lisa M.'
'Loots, Leigh'
'Barbour, Leonard J.'

_publ_section_title
;
 Tuning extreme anisotropic thermal expansion in 1D coordination polymers
 through metal selection and solid solutions.
;
_journal_issue 62
_journal_name_full 'Chemical communications (Cambridge, England)'
_journal_page_first 7693
_journal_page_last 7696
_journal_paper_doi 10.1039/d1cc01717a
_journal_volume 57
_journal_year 2021
_chemical_formula_moiety 'C24 H16 Co0.08 N2 O4 Zn0.92'
_chemical_formula_sum 'C24 H16 Co0.08 N2 O4 Zn0.92'
_chemical_formula_weight 461.24
_chemical_name_common ZnCoCP_LTphase
_space_group_crystal_system monoclinic
_space_group_IT_number 14
_space_group_name_Hall '-P 2yn'
_space_group_name_H-M_alt 'P 1 21/n 1'
_atom_sites_solution_hydrogens geom
_atom_sites_solution_primary 'dual space'
_atom_sites_solution_secondary difmap
_audit_creation_method SHELXL-2018/3
_audit_update_record
;
2020-10-08 deposited with the CCDC.	2021-07-05 downloaded from the CCDC.
;
_cell_angle_alpha 90
_cell_angle_beta 99.2110(10)
_cell_angle_gamma 90
_cell_formula_units_Z 4
_cell_length_a 7.6004(2)
_cell_length_b 26.5194(8)
_cell_length_c 16.0294(5)
_cell_measurement_reflns_used 9902
_cell_measurement_temperature 100(2)
_cell_measurement_theta_max 25.68
_cell_measurement_theta_min 2.57
_cell_volume 3189.19(16)
_computing_cell_refinement 'SAINT V8.37A (Bruker, 2016)'
_computing_data_collection 'APEX3 (Bruker, 2017)'
_computing_data_reduction 'SAINT V8.37A (Bruker, 2016)'
_computing_molecular_graphics 'X-Seed (Barbour, 2001; Atwood & Barbour, 2003)'
_computing_structure_refinement 'SHELXL-2018/3 (Sheldrick, 2018)'
_computing_structure_solution 'SHELXT 2018/2 (Sheldrick, 2018)'
_diffrn_ambient_temperature 100(2)
_diffrn_measured_fraction_theta_full 0.998
_diffrn_measured_fraction_theta_max 0.999
_diffrn_measurement_device_type 'Bruker APEX DUO CCD'
_diffrn_measurement_method '\f and \w scans'
_diffrn_radiation_type MoK\a
_diffrn_radiation_wavelength 0.71073
_diffrn_reflns_av_R_equivalents 0.0488
_diffrn_reflns_av_unetI/netI 0.0231
_diffrn_reflns_Laue_measured_fraction_full 0.998
_diffrn_reflns_Laue_measured_fraction_max 0.999
_diffrn_reflns_limit_h_max 9
_diffrn_reflns_limit_h_min -9
_diffrn_reflns_limit_k_max 32
_diffrn_reflns_limit_k_min -32
_diffrn_reflns_limit_l_max 19
_diffrn_reflns_limit_l_min -19
_diffrn_reflns_number 67084
_diffrn_reflns_point_group_measured_fraction_full 0.998
_diffrn_reflns_point_group_measured_fraction_max 0.999
_diffrn_reflns_theta_full 25.242
_diffrn_reflns_theta_max 26.022
_diffrn_reflns_theta_min 1.499
_diffrn_source 'microfocus sealed tube'
_exptl_absorpt_coefficient_mu 0.774
_exptl_absorpt_correction_T_max 0.7454
_exptl_absorpt_correction_T_min 0.6980
_exptl_absorpt_correction_type multi-scan
_exptl_absorpt_process_details 'SADABS, 2016/2'
_exptl_crystal_colour Pink
_exptl_crystal_density_diffrn 0.961
_exptl_crystal_description Rod
_exptl_crystal_F_000 943
_exptl_crystal_size_max 0.243
_exptl_crystal_size_mid 0.086
_exptl_crystal_size_min 0.064
_refine_diff_density_max 0.513
_refine_diff_density_min -0.257
_refine_diff_density_rms 0.065
_refine_ls_extinction_method none
_refine_ls_goodness_of_fit_ref 1.055
_refine_ls_hydrogen_treatment constr
_refine_ls_matrix_type full
_refine_ls_number_parameters 561
_refine_ls_number_reflns 6283
_refine_ls_number_restraints 1620
_refine_ls_restrained_S_all 0.984
_refine_ls_R_factor_all 0.0523
_refine_ls_R_factor_gt 0.0415
_refine_ls_shift/su_max 0.001
_refine_ls_shift/su_mean 0.000
_refine_ls_structure_factor_coef Fsqd
_refine_ls_weighting_details 'w=1/[\s^2^(Fo^2^)+(0.0757P)^2^+1.9936P] where P=(Fo^2^+2Fc^2^)/3'
_refine_ls_weighting_scheme calc
_refine_ls_wR_factor_gt 0.1238
_refine_ls_wR_factor_ref 0.1311
_reflns_Friedel_coverage 0.000
_reflns_number_gt 5143
_reflns_number_total 6283
_reflns_threshold_expression 'I > 2\s(I)'
_cod_data_source_file d1cc01717a3.cif
_cod_data_source_block ZnCoCP_LTphase
_cod_depositor_comments 'Adding full bibliography for 7128604--7128617.cif.'
_cod_original_sg_symbol_H-M 'P 21/n'
_cod_database_code 7128612
_shelx_shelxl_version_number 2018/3
_shelx_space_group_comment
;
The symmetry employed for this shelxl refinement is uniquely defined
by the following loop, which should always be used as a source of
symmetry information in preference to the above space-group names.
They are only intended as comments.
;
_shelx_estimated_absorpt_t_min 0.834
_shelx_estimated_absorpt_t_max 0.952

loop_
_space_group_symop_operation_xyz
'x, y, z'
'-x+1/2, y+1/2, -z+1/2'
'-x, -y, -z'
'x-1/2, -y-1/2, z-1/2'

loop_
_atom_site_label
_atom_site_type_symbol
_atom_site_fract_x
_atom_site_fract_y
_atom_site_fract_z
_atom_site_U_iso_or_equiv
_atom_site_adp_type
_atom_site_occupancy
_atom_site_site_symmetry_order
_atom_site_calc_flag
_atom_site_refinement_flags_posn
_atom_site_refinement_flags_adp
_atom_site_refinement_flags_occupancy
_atom_site_disorder_assembly
_atom_site_disorder_group
Zn1 Zn 0.71554(9) 0.89268(2) 0.93160(4) 0.03082(18) Uani 0.92 1 d . U P . .
Co1 Co 0.7112(14) 0.9023(4) 0.9174(7) 0.0284(16) Uani 0.08 1 d . U P . .
O1A O 0.4744(18) 0.8746(7) 0.8816(8) 0.0335(19) Uani 0.509(4) 1 d D U P A 1
O2A O 0.6250(5) 0.87054(18) 0.7768(3) 0.0394(11) Uani 0.509(4) 1 d D U P A 1
O3A O -0.7148(10) 0.6855(3) 0.5055(5) 0.0470(18) Uani 0.509(4) 1 d D U P A 1
O4A O -0.525(2) 0.6385(6) 0.4504(11) 0.025(2) Uani 0.509(4) 1 d D U P A 1
C1A C 0.4837(9) 0.8653(3) 0.8055(5) 0.0307(16) Uani 0.509(4) 1 d D U P A 1
C2A C 0.3195(7) 0.8466(2) 0.7498(4) 0.0334(13) Uani 0.509(4) 1 d D U P A 1
C3A C 0.1598(14) 0.8427(10) 0.7812(13) 0.038(3) Uani 0.509(4) 1 d D U P A 1
H3A H 0.152242 0.854131 0.836682 0.046 Uiso 0.509(4) 1 calc R U P A 1
C4A C 0.0110(17) 0.8219(6) 0.7311(9) 0.042(3) Uani 0.509(4) 1 d D U P A 1
H4A H -0.100475 0.822173 0.750739 0.050 Uiso 0.509(4) 1 calc R U P A 1
C5A C 0.0223(7) 0.8010(3) 0.6535(4) 0.0514(16) Uani 0.509(4) 1 d D U P A 1
C6A C 0.1832(7) 0.8053(3) 0.6225(4) 0.0550(16) Uani 0.509(4) 1 d D U P A 1
H6A H 0.192774 0.793023 0.567748 0.066 Uiso 0.509(4) 1 calc R U P A 1
C7A C 0.3280(6) 0.8273(2) 0.6716(4) 0.0476(14) Uani 0.509(4) 1 d D U P A 1
H7A H 0.437555 0.829127 0.650388 0.057 Uiso 0.509(4) 1 calc R U P A 1
C8A C -0.1280(7) 0.7719(3) 0.6039(5) 0.0555(17) Uani 0.509(4) 1 d D U P A 1
C9A C -0.3038(7) 0.7866(3) 0.6038(6) 0.074(2) Uani 0.509(4) 1 d D U P A 1
H9A H -0.328732 0.817741 0.628879 0.089 Uiso 0.509(4) 1 calc R U P A 1
C10A C -0.4437(7) 0.7558(3) 0.5667(5) 0.066(2) Uani 0.509(4) 1 d D U P A 1
H10A H -0.563629 0.765463 0.567907 0.079 Uiso 0.509(4) 1 calc R U P A 1
C11A C -0.4075(8) 0.7110(3) 0.5281(5) 0.0407(15) Uani 0.509(4) 1 d D U P A 1
C12A C -0.2304(13) 0.6980(6) 0.5230(13) 0.036(3) Uani 0.509(4) 1 d D U P A 1
H12A H -0.205236 0.668328 0.493937 0.043 Uiso 0.509(4) 1 calc R U P A 1
C13A C -0.0931(16) 0.7286(4) 0.5603(8) 0.041(3) Uani 0.509(4) 1 d D U P A 1
H13A H 0.026579 0.720007 0.556126 0.049 Uiso 0.509(4) 1 calc R U P A 1
C14A C -0.5593(11) 0.6768(3) 0.4934(6) 0.0370(19) Uani 0.509(4) 1 d D U P A 1
N1A N 0.7663(14) 0.9645(2) 0.8776(4) 0.0334(12) Uani 0.633(7) 1 d D U P A 3
N2A N 0.7003(10) 0.9432(2) 1.0302(4) 0.0382(13) Uani 0.633(7) 1 d D U P A 3
C15A C 0.7926(12) 0.9720(3) 0.7963(5) 0.0479(16) Uani 0.633(7) 1 d D U P A 3
H15A H 0.782019 0.944285 0.758227 0.057 Uiso 0.633(7) 1 calc R U P A 3
C16A C 0.8345(9) 1.0193(2) 0.7682(5) 0.0601(15) Uani 0.633(7) 1 d D U P A 3
H16A H 0.853376 1.024277 0.711582 0.072 Uiso 0.633(7) 1 calc R U P A 3
C17A C 0.8480(8) 1.0593(2) 0.8253(6) 0.0591(16) Uani 0.633(7) 1 d D U P A 3
H17A H 0.876890 1.092055 0.807529 0.071 Uiso 0.633(7) 1 calc R U P A 3
C18A C 0.8199(10) 1.0519(2) 0.9078(5) 0.0485(16) Uani 0.633(7) 1 d D U P A 3
H18A H 0.829253 1.079082 0.946889 0.058 Uiso 0.633(7) 1 calc R U P A 3
C19A C 0.7776(8) 1.0035(2) 0.9314(5) 0.0376(12) Uani 0.633(7) 1 d D U P A 3
C20A C 0.7418(7) 0.9915(2) 1.0167(4) 0.0367(13) Uani 0.633(7) 1 d D U P A 3
C21A C 0.7488(7) 1.0279(2) 1.0789(4) 0.0510(13) Uani 0.633(7) 1 d D U P A 3
H21A H 0.781071 1.061715 1.069086 0.061 Uiso 0.633(7) 1 calc R U P A 3
C22A C 0.7068(9) 1.0128(3) 1.1560(4) 0.0557(16) Uani 0.633(7) 1 d D U P A 3
H22A H 0.709799 1.037169 1.199680 0.067 Uiso 0.633(7) 1 calc R U P A 3
C23A C 0.6601(9) 0.9631(3) 1.1720(4) 0.0542(17) Uani 0.633(7) 1 d D U P A 3
H23A H 0.629899 0.952813 1.224655 0.065 Uiso 0.633(7) 1 calc R U P A 3
C24A C 0.6613(8) 0.9298(3) 1.1045(4) 0.0486(14) Uani 0.633(7) 1 d D U P A 3
H24A H 0.632285 0.895493 1.112448 0.058 Uiso 0.633(7) 1 calc R U P A 3
O1B O 0.4462(17) 0.8775(7) 0.8942(7) 0.0248(16) Uani 0.491(4) 1 d D U P A 2
O2B O 0.6276(5) 0.8482(2) 0.8125(3) 0.0415(11) Uani 0.491(4) 1 d D U P A 2
O3B O -0.7180(10) 0.6675(3) 0.5267(6) 0.0418(16) Uani 0.491(4) 1 d D U P A 2
O4B O -0.539(3) 0.6286(6) 0.4529(13) 0.031(3) Uani 0.491(4) 1 d D U P A 2
C1B C 0.4731(9) 0.8526(3) 0.8313(5) 0.0316(17) Uani 0.491(4) 1 d D U P A 2
C2B C 0.3175(7) 0.8260(3) 0.7800(4) 0.0365(14) Uani 0.491(4) 1 d D U P A 2
C3B C 0.1440(14) 0.8386(9) 0.7886(12) 0.033(2) Uani 0.491(4) 1 d D U P A 2
H3B H 0.122171 0.865293 0.825108 0.040 Uiso 0.491(4) 1 calc R U P A 2
C4B C 0.0031(17) 0.8120(6) 0.7438(9) 0.034(3) Uani 0.491(4) 1 d D U P A 2
H4B H -0.115238 0.820531 0.750619 0.041 Uiso 0.491(4) 1 calc R U P A 2
C5B C 0.0300(7) 0.7736(3) 0.6898(4) 0.0416(14) Uani 0.491(4) 1 d D U P A 2
C6B C 0.2069(7) 0.7575(3) 0.6879(5) 0.067(2) Uani 0.491(4) 1 d D U P A 2
H6B H 0.228293 0.728659 0.655870 0.080 Uiso 0.491(4) 1 calc R U P A 2
C7B C 0.3473(7) 0.7835(3) 0.7326(4) 0.0585(18) Uani 0.491(4) 1 d D U P A 2
H7B H 0.465867 0.772580 0.731192 0.070 Uiso 0.491(4) 1 calc R U P A 2
C8B C -0.1218(6) 0.7455(2) 0.6416(4) 0.0365(13) Uani 0.491(4) 1 d D U P A 2
C9B C -0.2903(7) 0.7468(3) 0.6661(4) 0.0571(18) Uani 0.491(4) 1 d D U P A 2
H9B H -0.307605 0.766594 0.713485 0.068 Uiso 0.491(4) 1 calc R U P A 2
C10B C -0.4318(6) 0.7201(2) 0.6228(4) 0.0433(14) Uani 0.491(4) 1 d D U P A 2
H10B H -0.545199 0.722203 0.640364 0.052 Uiso 0.491(4) 1 calc R U P A 2
C11B C -0.4111(7) 0.6904(2) 0.5546(4) 0.0283(12) Uani 0.491(4) 1 d D U P A 2
C12B C -0.2451(14) 0.6884(7) 0.5288(13) 0.035(3) Uani 0.491(4) 1 d D U P A 2
H12B H -0.229435 0.668592 0.481099 0.042 Uiso 0.491(4) 1 calc R U P A 2
C13B C -0.1022(15) 0.7151(4) 0.5723(8) 0.031(2) Uani 0.491(4) 1 d D U P A 2
H13B H 0.011095 0.712752 0.554704 0.037 Uiso 0.491(4) 1 calc R U P A 2
C14B C -0.5658(10) 0.6608(3) 0.5079(6) 0.0307(17) Uani 0.491(4) 1 d D U P A 2
N1B N 0.758(3) 0.9657(4) 0.9033(7) 0.036(2) Uani 0.367(7) 1 d D U P A 4
N2B N 0.6944(19) 0.9271(3) 1.0468(5) 0.035(2) Uani 0.367(7) 1 d D U P A 4
C15B C 0.7986(16) 0.9809(3) 0.8279(7) 0.037(2) Uani 0.367(7) 1 d D U P A 4
H15B H 0.801925 0.956608 0.784674 0.045 Uiso 0.367(7) 1 calc R U P A 4
C16B C 0.8355(13) 1.0312(4) 0.8119(8) 0.047(2) Uani 0.367(7) 1 d D U P A 4
H16B H 0.861930 1.041913 0.758724 0.057 Uiso 0.367(7) 1 calc R U P A 4
C17B C 0.8311(19) 1.0647(4) 0.8786(9) 0.049(3) Uani 0.367(7) 1 d D U P A 4
H17B H 0.854990 1.099341 0.870420 0.058 Uiso 0.367(7) 1 calc R U P A 4
C18B C 0.7933(11) 1.0492(3) 0.9560(8) 0.046(2) Uani 0.367(7) 1 d D U P A 4
H18B H 0.792358 1.072661 1.000786 0.055 Uiso 0.367(7) 1 calc R U P A 4
C19B C 0.7567(13) 0.9987(3) 0.9668(7) 0.0321(19) Uani 0.367(7) 1 d D U P A 4
C20B C 0.7169(14) 0.9774(4) 1.0459(6) 0.0359(19) Uani 0.367(7) 1 d D U P A 4
C21B C 0.7030(14) 1.0082(4) 1.1137(7) 0.049(2) Uani 0.367(7) 1 d D U P A 4
H21B H 0.717092 1.043750 1.110700 0.059 Uiso 0.367(7) 1 calc R U P A 4
C22B C 0.6674(17) 0.9848(5) 1.1863(7) 0.053(3) Uani 0.367(7) 1 d D U P A 4
H22B H 0.658826 1.004834 1.234681 0.063 Uiso 0.367(7) 1 calc R U P A 4
C23B C 0.6437(13) 0.9325(5) 1.1909(5) 0.055(2) Uani 0.367(7) 1 d D U P A 4
H23B H 0.616346 0.916377 1.240183 0.066 Uiso 0.367(7) 1 calc R U P A 4
C24B C 0.6631(14) 0.9056(4) 1.1177(5) 0.042(2) Uani 0.367(7) 1 d D U P A 4
H24B H 0.653325 0.869933 1.118980 0.050 Uiso 0.367(7) 1 calc R U P A 4

loop_
_atom_site_aniso_label
_atom_site_aniso_U_11
_atom_site_aniso_U_22
_atom_site_aniso_U_33
_atom_site_aniso_U_23
_atom_site_aniso_U_13
_atom_site_aniso_U_12
Zn1 0.0166(2) 0.0374(3) 0.0371(3) -0.0037(2) 0.0000(2) -0.0040(2)
Co1 0.011(3) 0.0376(18) 0.038(2) -0.0023(18) 0.0084(16) 0.0039(14)
O1A 0.020(4) 0.039(3) 0.041(4) -0.007(3) 0.004(3) -0.004(3)
O2A 0.0172(17) 0.046(3) 0.055(3) -0.018(2) 0.0075(18) -0.0022(17)
O3A 0.020(2) 0.056(4) 0.066(5) -0.029(3) 0.007(2) -0.006(3)
O4A 0.024(3) 0.024(5) 0.028(3) -0.007(4) 0.004(2) -0.006(3)
C1A 0.017(2) 0.030(3) 0.045(4) -0.013(3) 0.003(2) 0.000(2)
C2A 0.019(2) 0.039(3) 0.044(3) -0.012(2) 0.007(2) -0.004(2)
C3A 0.021(3) 0.049(6) 0.044(5) -0.025(5) 0.007(3) -0.007(3)
C4A 0.019(3) 0.059(6) 0.049(5) -0.025(5) 0.013(3) -0.007(3)
C5A 0.016(2) 0.079(4) 0.059(4) -0.043(3) 0.006(2) -0.009(3)
C6A 0.025(2) 0.087(3) 0.055(3) -0.039(3) 0.012(2) -0.012(2)
C7A 0.020(2) 0.073(3) 0.053(3) -0.033(2) 0.0134(19) -0.010(2)
C8A 0.019(2) 0.076(4) 0.073(4) -0.043(3) 0.011(3) -0.012(3)
C9A 0.023(2) 0.087(5) 0.114(5) -0.066(4) 0.010(3) -0.003(3)
C10A 0.018(2) 0.080(4) 0.100(5) -0.055(4) 0.009(3) -0.002(3)
C11A 0.019(2) 0.052(4) 0.051(4) -0.020(3) 0.007(2) -0.003(3)
C12A 0.021(3) 0.046(6) 0.043(4) -0.015(4) 0.011(3) 0.005(3)
C13A 0.020(3) 0.058(6) 0.045(4) -0.017(4) 0.005(3) -0.003(3)
C14A 0.025(3) 0.041(4) 0.047(4) -0.014(3) 0.010(2) -0.002(3)
N1A 0.017(2) 0.037(2) 0.045(3) -0.002(2) 0.003(3) 0.0024(16)
N2A 0.0190(19) 0.053(3) 0.042(3) -0.010(2) 0.001(2) -0.005(3)
C15A 0.039(3) 0.053(3) 0.052(3) 0.004(3) 0.008(3) 0.003(2)
C16A 0.054(3) 0.061(3) 0.066(4) 0.016(3) 0.012(3) 0.008(3)
C17A 0.044(3) 0.047(3) 0.084(4) 0.010(3) 0.002(3) 0.003(3)
C18A 0.028(3) 0.043(3) 0.070(4) 0.005(3) -0.005(3) 0.001(3)
C19A 0.015(2) 0.041(3) 0.054(3) -0.002(2) -0.005(2) 0.0040(17)
C20A 0.014(2) 0.042(3) 0.051(3) -0.010(2) -0.006(3) 0.006(2)
C21A 0.036(3) 0.051(3) 0.061(3) -0.019(2) -0.007(2) 0.013(2)
C22A 0.042(3) 0.064(3) 0.056(4) -0.024(3) -0.009(3) 0.021(3)
C23A 0.034(3) 0.075(5) 0.052(3) -0.019(3) 0.001(2) 0.009(4)
C24A 0.033(2) 0.061(4) 0.051(3) -0.012(3) 0.003(2) -0.004(3)
O1B 0.014(4) 0.033(3) 0.028(3) -0.003(2) 0.005(2) -0.006(3)
O2B 0.0164(17) 0.060(3) 0.047(3) -0.026(2) 0.0031(18) -0.003(2)
O3B 0.016(2) 0.040(4) 0.067(4) -0.012(3) 0.000(2) 0.003(2)
O4B 0.024(3) 0.027(5) 0.042(3) 0.000(3) 0.001(2) -0.007(3)
C1B 0.017(2) 0.040(4) 0.037(4) -0.010(3) 0.003(2) -0.003(2)
C2B 0.016(2) 0.050(4) 0.042(3) -0.020(3) 0.000(2) -0.001(2)
C3B 0.020(3) 0.040(5) 0.042(5) -0.014(3) 0.011(3) -0.003(3)
C4B 0.016(3) 0.046(5) 0.043(4) -0.015(4) 0.008(3) -0.007(3)
C5B 0.020(2) 0.058(4) 0.047(3) -0.024(3) 0.005(2) -0.003(2)
C6B 0.028(3) 0.088(5) 0.083(4) -0.051(4) 0.005(3) 0.002(3)
C7B 0.026(3) 0.083(4) 0.066(4) -0.042(3) 0.009(3) 0.000(3)
C8B 0.015(2) 0.048(3) 0.047(3) -0.024(2) 0.006(2) -0.003(2)
C9B 0.019(2) 0.092(4) 0.062(4) -0.054(3) 0.013(2) -0.011(3)
C10B 0.018(2) 0.068(3) 0.045(3) -0.023(2) 0.0079(19) -0.008(2)
C11B 0.017(2) 0.031(3) 0.036(3) -0.006(2) 0.001(2) -0.002(2)
C12B 0.020(3) 0.044(6) 0.040(5) -0.021(4) 0.000(3) -0.006(3)
C13B 0.011(3) 0.042(5) 0.040(4) -0.015(4) 0.007(2) -0.004(3)
C14B 0.015(2) 0.029(4) 0.044(4) -0.001(3) -0.006(2) 0.000(2)
N1B 0.019(4) 0.041(4) 0.046(5) 0.004(3) -0.001(5) 0.003(3)
N2B 0.028(4) 0.041(4) 0.033(4) 0.001(3) -0.005(3) 0.001(4)
C15B 0.017(3) 0.038(4) 0.054(5) 0.006(4) -0.002(5) 0.001(3)
C16B 0.028(4) 0.042(4) 0.070(5) 0.012(4) 0.003(4) -0.002(4)
C17B 0.032(4) 0.032(4) 0.080(6) 0.011(5) 0.003(5) 0.003(4)
C18B 0.025(4) 0.036(3) 0.073(5) 0.005(4) -0.003(4) 0.005(3)
C19B 0.013(3) 0.027(3) 0.052(5) 0.002(4) -0.005(5) 0.003(2)
C20B 0.017(4) 0.042(4) 0.045(4) -0.006(3) -0.007(3) 0.005(3)
C21B 0.028(4) 0.060(5) 0.052(5) -0.019(4) -0.012(4) 0.016(4)
C22B 0.036(4) 0.067(6) 0.050(5) -0.021(5) -0.011(4) 0.009(5)
C23B 0.043(4) 0.074(6) 0.045(4) -0.010(4) -0.002(4) 0.008(5)
C24B 0.034(4) 0.054(5) 0.036(4) 0.002(3) 0.001(3) 0.005(4)

loop_
_atom_type_symbol
_atom_type_description
_atom_type_scat_dispersion_real
_atom_type_scat_dispersion_imag
_atom_type_scat_source
C C 0.0033 0.0016 'International Tables Vol C Tables 4.2.6.8 and 6.1.1.4'
H H 0.0000 0.0000 'International Tables Vol C Tables 4.2.6.8 and 6.1.1.4'
N N 0.0061 0.0033 'International Tables Vol C Tables 4.2.6.8 and 6.1.1.4'
O O 0.0106 0.0060 'International Tables Vol C Tables 4.2.6.8 and 6.1.1.4'
Co Co 0.3494 0.9721 'International Tables Vol C Tables 4.2.6.8 and 6.1.1.4'
Zn Zn 0.2839 1.4301 'International Tables Vol C Tables 4.2.6.8 and 6.1.1.4'

loop_
_geom_angle_atom_site_label_1
_geom_angle_atom_site_label_2
_geom_angle_atom_site_label_3
_geom_angle
_geom_angle_site_symmetry_1
_geom_angle_site_symmetry_3
_geom_angle_publ_flag
O4B Zn1 O1B 151.1(7) 4_776 . ?
N1B Zn1 N2B 79.5(3) . . ?
O1A Zn1 O4A 139.4(7) . 4_776 ?
N2A Zn1 N1A 76.8(2) . . ?
O1A Zn1 O3B 101.7(6) . 4_776 ?
O4A Zn1 O3B 60.9(4) 4_776 4_776 ?
O4B Zn1 O2B 98.3(7) 4_776 . ?
O1B Zn1 O2B 60.6(3) . . ?
O3B Zn1 O2B 102.1(2) 4_776 . ?
O1A Zn1 O3A 96.3(6) . 4_776 ?
O4A Zn1 O3A 57.7(3) 4_776 4_776 ?
O1A Zn1 O2A 56.5(3) . . ?
O4A Zn1 O2A 98.6(5) 4_776 . ?
O3A Zn1 O2A 106.7(2) 4_776 . ?
N1B Co1 O4B 102.7(10) . 4_776 ?
N1A Co1 O4B 101.6(7) . 4_776 ?
O1A Co1 O4B 134.4(10) . 4_776 ?
O4B Co1 O1B 137.8(9) 4_776 . ?
N1A Co1 N2A 83.0(5) . . ?
N1B Co1 N2B 83.0(6) . . ?
O4B Co1 O2B 95.3(8) 4_776 . ?
O1B Co1 O2B 60.9(4) . . ?
O1A Co1 O4A 129.2(9) . 4_776 ?
O1A Co1 O2A 59.3(4) . . ?
O4A Co1 O2A 98.7(7) 4_776 . ?
C1A O1A Zn1 104.7(8) . . ?
C1A O1A Co1 99.6(9) . . ?
C1A O2A Co1 79.2(5) . . ?
C1A O2A Zn1 77.2(4) . . ?
C14A O3A Zn1 84.4(5) . 4_475 ?
C14A O4A Zn1 97.0(9) . 4_475 ?
C14A O4A Co1 104.9(10) . 4_475 ?
O2A C1A O1A 121.6(8) . . ?
O2A C1A C2A 120.1(6) . . ?
O1A C1A C2A 118.2(8) . . ?
C7A C2A C3A 118.5(7) . . ?
C7A C2A C1A 121.0(5) . . ?
C3A C2A C1A 120.0(7) . . ?
C2A C3A C4A 119.7(11) . . ?
C5A C4A C3A 121.2(10) . . ?
C4A C5A C6A 118.2(6) . . ?
C4A C5A C8A 122.3(7) . . ?
C6A C5A C8A 119.4(5) . . ?
C7A C6A C5A 119.8(5) . . ?
C2A C7A C6A 122.2(5) . . ?
C13A C8A C9A 119.4(7) . . ?
C13A C8A C5A 120.1(7) . . ?
C9A C8A C5A 120.5(5) . . ?
C8A C9A C10A 120.1(5) . . ?
C11A C10A C9A 120.0(5) . . ?
C10A C11A C12A 119.8(6) . . ?
C10A C11A C14A 119.1(5) . . ?
C12A C11A C14A 121.1(7) . . ?
C13A C12A C11A 119.8(10) . . ?
C12A C13A C8A 120.7(10) . . ?
O3A C14A O4A 120.7(10) . . ?
O3A C14A C11A 121.3(7) . . ?
O4A C14A C11A 118.0(9) . . ?
C19A N1A C15A 119.9(5) . . ?
C19A N1A Co1 117.6(6) . . ?
C15A N1A Co1 122.5(5) . . ?
C19A N1A Zn1 114.9(4) . . ?
C15A N1A Zn1 125.2(4) . . ?
C24A N2A C20A 119.6(5) . . ?
C24A N2A Zn1 123.8(4) . . ?
C20A N2A Zn1 116.5(4) . . ?
C24A N2A Co1 132.4(5) . . ?
C20A N2A Co1 108.0(5) . . ?
N1A C15A C16A 121.2(6) . . ?
C15A C16A C17A 118.1(6) . . ?
C18A C17A C16A 120.8(6) . . ?
C17A C18A C19A 117.9(6) . . ?
N1A C19A C18A 122.0(6) . . ?
N1A C19A C20A 115.4(5) . . ?
C18A C19A C20A 122.6(6) . . ?
N2A C20A C21A 122.1(7) . . ?
N2A C20A C19A 116.0(4) . . ?
C21A C20A C19A 121.9(6) . . ?
C20A C21A C22A 117.1(6) . . ?
C21A C22A C23A 122.4(5) . . ?
C24A C23A C22A 114.8(7) . . ?
N2A C24A C23A 123.9(7) . . ?
C1B O1B Zn1 93.1(7) . . ?
C1B O1B Co1 91.9(7) . . ?
C1B O2B Co1 85.7(5) . . ?
C1B O2B Zn1 84.9(4) . . ?
O1B C1B O2B 121.3(8) . . ?
O1B C1B C2B 118.2(8) . . ?
O2B C1B C2B 120.4(7) . . ?
C3B C2B C7B 119.1(8) . . ?
C3B C2B C1B 120.7(7) . . ?
C7B C2B C1B 119.5(5) . . ?
C4B C3B C2B 119.7(12) . . ?
C5B C4B C3B 121.6(11) . . ?
C4B C5B C6B 118.4(7) . . ?
C4B C5B C8B 121.3(7) . . ?
C6B C5B C8B 119.9(5) . . ?
C7B C6B C5B 119.9(6) . . ?
C6B C7B C2B 120.6(5) . . ?
C9B C8B C13B 117.1(6) . . ?
C9B C8B C5B 120.8(5) . . ?
C13B C8B C5B 122.0(6) . . ?
C10B C9B C8B 121.5(5) . . ?
C11B C10B C9B 120.9(5) . . ?
C10B C11B C12B 118.9(7) . . ?
C10B C11B C14B 120.8(6) . . ?
C12B C11B C14B 120.3(7) . . ?
C13B C12B C11B 120.3(10) . . ?
C12B C13B C8B 121.3(9) . . ?
O3B C14B O4B 121.3(11) . . ?
O3B C14B C11B 118.9(8) . . ?
O4B C14B C11B 119.8(10) . . ?
C19B N1B C15B 120.7(8) . . ?
C19B N1B Co1 120.3(8) . . ?
C15B N1B Co1 119.0(7) . . ?
C19B N1B Zn1 115.6(6) . . ?
C15B N1B Zn1 123.5(6) . . ?
C24B N2B C20B 118.3(8) . . ?
C24B N2B Zn1 128.4(7) . . ?
C20B N2B Zn1 113.3(6) . . ?
C24B N2B Co1 136.6(7) . . ?
C20B N2B Co1 105.0(6) . . ?
N1B C15B C16B 122.1(9) . . ?
C15B C16B C17B 115.9(9) . . ?
C18B C17B C16B 122.3(8) . . ?
C17B C18B C19B 118.3(9) . . ?
N1B C19B C18B 120.7(9) . . ?
N1B C19B C20B 115.6(7) . . ?
C18B C19B C20B 123.7(8) . . ?
N2B C20B C21B 123.7(9) . . ?
N2B C20B C19B 115.9(6) . . ?
C21B C20B C19B 120.4(9) . . ?
C20B C21B C22B 116.6(9) . . ?
C21B C22B C23B 122.1(8) . . ?
C24B C23B C22B 115.3(9) . . ?
N2B C24B C23B 123.9(9) . . ?

loop_
_geom_bond_atom_site_label_1
_geom_bond_atom_site_label_2
_geom_bond_distance
_geom_bond_site_symmetry_2
_geom_bond_publ_flag
Zn1 O4B 1.926(19) 4_776 ?
Zn1 O1A 1.940(14) . ?
Zn1 N1B 2.026(10) . ?
Zn1 O1B 2.078(14) . ?
Zn1 N2B 2.088(9) . ?
Zn1 N2A 2.091(5) . ?
Zn1 O4A 2.114(17) 4_776 ?
Zn1 N1A 2.152(6) . ?
Zn1 O3B 2.210(9) 4_776 ?
Zn1 O2B 2.253(4) . ?
Zn1 O3A 2.405(8) 4_776 ?
Zn1 O2A 2.536(5) . ?
Co1 N1B 1.740(14) . ?
Co1 N1A 1.841(12) . ?
Co1 O1A 1.944(18) . ?
Co1 O4B 2.06(2) 4_776 ?
Co1 O1B 2.094(18) . ?
Co1 N2A 2.123(13) . ?
Co1 N2B 2.199(14) . ?
Co1 O2B 2.223(13) . ?
Co1 O4A 2.264(19) 4_776 ?
Co1 O2A 2.397(13) . ?
O1A C1A 1.256(10) . ?
O2A C1A 1.243(7) . ?
O3A C14A 1.250(8) . ?
O4A C14A 1.278(9) . ?
C1A C2A 1.498(7) . ?
C2A C7A 1.364(7) . ?
C2A C3A 1.391(11) . ?
C3A C4A 1.392(10) . ?
C4A C5A 1.377(10) . ?
C5A C6A 1.396(7) . ?
C5A C8A 1.497(7) . ?
C6A C7A 1.376(7) . ?
C8A C13A 1.392(10) . ?
C8A C9A 1.392(7) . ?
C9A C10A 1.397(7) . ?
C10A C11A 1.387(8) . ?
C11A C12A 1.405(10) . ?
C11A C14A 1.503(8) . ?
C12A C13A 1.380(10) . ?
N1A C19A 1.342(6) . ?
N1A C15A 1.364(7) . ?
N2A C24A 1.320(7) . ?
N2A C20A 1.344(7) . ?
C15A C16A 1.387(7) . ?
C16A C17A 1.396(9) . ?
C17A C18A 1.386(10) . ?
C18A C19A 1.391(8) . ?
C19A C20A 1.471(8) . ?
C20A C21A 1.380(6) . ?
C21A C22A 1.384(10) . ?
C22A C23A 1.400(11) . ?
C23A C24A 1.398(7) . ?
O1B C1B 1.249(10) . ?
O2B C1B 1.264(8) . ?
O3B C14B 1.253(8) . ?
O4B C14B 1.266(10) . ?
C1B C2B 1.503(8) . ?
C2B C3B 1.388(11) . ?
C2B C7B 1.399(8) . ?
C3B C4B 1.383(10) . ?
C4B C5B 1.373(10) . ?
C5B C6B 1.416(7) . ?
C5B C8B 1.483(7) . ?
C6B C7B 1.372(8) . ?
C8B C9B 1.398(7) . ?
C8B C13B 1.399(9) . ?
C9B C10B 1.379(7) . ?
C10B C11B 1.377(7) . ?
C11B C12B 1.390(10) . ?
C11B C14B 1.509(8) . ?
C12B C13B 1.388(9) . ?
N1B C19B 1.343(8) . ?
N1B C15B 1.355(9) . ?
N2B C24B 1.327(8) . ?
N2B C20B 1.345(9) . ?
C15B C16B 1.394(8) . ?
C16B C17B 1.395(12) . ?
C17B C18B 1.380(12) . ?
C18B C19B 1.386(9) . ?
C19B C20B 1.463(10) . ?
C20B C21B 1.378(9) . ?
C21B C22B 1.384(13) . ?
C22B C23B 1.403(12) . ?
C23B C24B 1.400(9) . ?
